data_4345822
loop_
_publ_author_name
'Ruiz de la Oliva, Andreu'
'Sans, Victor'
'Miras, Haralampos N.'
'Long, De-Liang'
'Cronin, Leroy'

_publ_section_title
;
 Coding the Assembly of Polyoxotungstates with a Programmable Reaction
 System.
;
_journal_issue 9
_journal_name_full 'Inorganic chemistry'
_journal_page_first 5089
_journal_page_last 5095
_journal_paper_doi 10.1021/acs.inorgchem.7b00206
_journal_volume 56
_journal_year 2017
_chemical_formula_sum 'H66 K8 Na4 O105 W22'
_chemical_formula_weight 6195.98
_space_group_crystal_system monoclinic
_space_group_IT_number 15
_space_group_name_Hall '-C 2yc'
_space_group_name_H-M_alt 'C 1 2/c 1'
_symmetry_space_group_name_Hall '-C 2yc'
_symmetry_space_group_name_H-M 'C 1 2/c 1'
_atom_sites_solution_primary direct
_atom_sites_solution_secondary difmap
_audit_creation_method SHELXL-2014/7
_cell_angle_alpha 90
_cell_angle_beta 112.8560(10)
_cell_angle_gamma 90
_cell_formula_units_Z 4
_cell_length_a 40.2229(16)
_cell_length_b 12.7409(5)
_cell_length_c 19.5968(8)
_cell_measurement_reflns_used 9922
_cell_measurement_temperature 150(2)
_cell_measurement_theta_max 26.4
_cell_measurement_theta_min 2.20
_cell_volume 9254.4(6)
_computing_cell_refinement Apex2
_computing_data_collection Apex2
_computing_data_reduction Apex2
_computing_molecular_graphics Diamond3
_computing_publication_material WinGX
_computing_structure_refinement 'SHELXL-2014 (Sheldrick, 2014)'
_computing_structure_solution 'SHELXS-97 (Sheldrick, 2008)'
_diffrn_ambient_temperature 150(2)
_diffrn_measured_fraction_theta_full 0.963
_diffrn_measured_fraction_theta_max 0.954
_diffrn_measurement_device_type 'Bruker Apex II CCD'
_diffrn_measurement_method '\w & \f scans'
_diffrn_radiation_type MoK\a
_diffrn_radiation_wavelength 0.71073
_diffrn_reflns_av_unetI/netI 0.0551
_diffrn_reflns_Laue_measured_fraction_full 0.963
_diffrn_reflns_Laue_measured_fraction_max 0.954
_diffrn_reflns_limit_h_max 45
_diffrn_reflns_limit_h_min -49
_diffrn_reflns_limit_k_max 15
_diffrn_reflns_limit_k_min 0
_diffrn_reflns_limit_l_max 24
_diffrn_reflns_limit_l_min 0
_diffrn_reflns_number 8492
_diffrn_reflns_point_group_measured_fraction_full 0.963
_diffrn_reflns_point_group_measured_fraction_max 0.954
_diffrn_reflns_theta_full 25.242
_diffrn_reflns_theta_max 25.997
_diffrn_reflns_theta_min 1.910
_diffrn_source 'fine-focus sealed tube'
_exptl_absorpt_coefficient_mu 27.728
_exptl_absorpt_correction_T_max 0.4034
_exptl_absorpt_correction_T_min 0.1231
_exptl_absorpt_correction_type empirical
_exptl_absorpt_process_details SADABS
_exptl_crystal_colour colourless
_exptl_crystal_density_diffrn 4.447
_exptl_crystal_density_method none
_exptl_crystal_description block
_exptl_crystal_F_000 10920
_exptl_crystal_size_max 0.130
_exptl_crystal_size_mid 0.060
_exptl_crystal_size_min 0.040
_refine_diff_density_max 3.68
_refine_diff_density_min -4.14
_refine_diff_density_rms 0.79
_refine_ls_extinction_method none
_refine_ls_goodness_of_fit_ref 1.074
_refine_ls_hydrogen_treatment undef
_refine_ls_matrix_type full
_refine_ls_number_parameters 441
_refine_ls_number_reflns 8492
_refine_ls_number_restraints 0
_refine_ls_restrained_S_all 1.074
_refine_ls_R_factor_all 0.0695
_refine_ls_R_factor_gt 0.0575
_refine_ls_shift/su_max 0.000
_refine_ls_shift/su_mean 0.000
_refine_ls_structure_factor_coef Fsqd
_refine_ls_weighting_details 'w=1/[\s^2^(Fo^2^)+(0.1026P)^2^+1663.0555P] where P=(Fo^2^+2Fc^2^)/3'
_refine_ls_weighting_scheme calc
_refine_ls_wR_factor_gt 0.1583
_refine_ls_wR_factor_ref 0.1739
_reflns_Friedel_coverage 0.000
_reflns_number_gt 7555
_reflns_number_total 8492
_reflns_threshold_expression 'I > 2\s(I)'
_cod_data_source_file ic7b00206_si_002.cif
_cod_data_source_block ar168e
_cod_database_code 4345822
_shelx_shelxl_version_number 2014/7
_shelx_space_group_comment
;
The symmetry employed for this shelxl refinement is uniquely defined
by the following loop, which should always be used as a source of
symmetry information in preference to the above space-group names.
They are only intended as comments.
;
_shelx_estimated_absorpt_t_min 0.123
_shelx_estimated_absorpt_t_max 0.403

loop_
_space_group_symop_operation_xyz
'x, y, z'
'-x, y, -z+1/2'
'x+1/2, y+1/2, z'
'-x+1/2, y+1/2, -z+1/2'
'-x, -y, -z'
'x, -y, z-1/2'
'-x+1/2, -y+1/2, -z'
'x+1/2, -y+1/2, z-1/2'

loop_
_atom_site_label
_atom_site_type_symbol
_atom_site_fract_x
_atom_site_fract_y
_atom_site_fract_z
_atom_site_U_iso_or_equiv
_atom_site_adp_type
_atom_site_occupancy
_atom_site_site_symmetry_order
_atom_site_calc_flag
_atom_site_refinement_flags_posn
_atom_site_refinement_flags_occupancy
W1 W 0.19605(3) 0.06352(9) 0.18042(7) 0.0123(3) Uani 1 1 d . .
W2 W 0.23200(3) 0.08100(9) 0.03010(6) 0.0107(3) Uani 1 1 d . .
W3 W 0.10163(4) 0.08091(9) -0.16049(7) 0.0143(3) Uani 1 1 d . .
W4 W 0.18467(3) 0.30374(9) 0.07273(6) 0.0117(3) Uani 1 1 d . .
W5 W 0.12452(3) 0.20269(10) 0.16772(7) 0.0142(3) Uani 1 1 d . .
W6 W 0.14496(4) -0.05729(9) -0.00711(7) 0.0129(3) Uani 1 1 d . .
W7 W 0.11281(4) 0.43490(10) 0.05721(7) 0.0159(3) Uani 1 1 d . .
W8 W 0.07088(4) 0.07480(10) -0.02499(7) 0.0154(3) Uani 1 1 d . .
W9 W 0.31145(4) 0.26784(9) 0.11640(6) 0.0125(3) Uani 1 1 d . .
W10 W 0.14840(4) 0.46637(9) -0.06398(7) 0.0149(3) Uani 1 1 d . .
W11 W 0.07364(4) 0.33013(10) -0.10711(7) 0.0161(3) Uani 1 1 d . .
K1 K 0.2556(2) 0.0326(6) 0.3738(4) 0.0230(16) Uani 1 1 d . .
K2 K 0.1347(2) 0.1365(6) -0.3126(4) 0.0219(17) Uani 0.9 1 d . P
K3 K 0.1196(3) -0.2565(6) -0.1586(5) 0.024(2) Uani 0.8 1 d . P
K4 K 0.0352(3) 0.0520(9) 0.1244(6) 0.017(2) Uani 0.6 1 d . P
K5 K 0.0330(3) 0.2649(9) -0.3122(6) 0.015(2) Uani 0.6 1 d . P
Na1 Na 0.2330(4) -0.2255(10) 0.2344(6) 0.017(3) Uani 1 1 d . .
Na2 Na 0.0248(15) 0.337(4) 0.170(3) 0.034(12) Uiso 0.3 1 d . P
Na3 Na 0.1903(7) -0.131(2) -0.1301(14) 0.043(6) Uiso 0.7 1 d . P
O1 O 0.1213(6) -0.0453(16) -0.1246(12) 0.015(4) Uiso 1 1 d . .
O2 O 0.0827(8) 0.060(2) -0.2544(16) 0.036(7) Uiso 1 1 d . .
O3 O 0.1488(6) -0.1947(16) -0.0096(12) 0.014(4) Uiso 1 1 d . .
O4 O 0.0632(7) 0.0583(19) -0.1355(14) 0.025(6) Uani 1 1 d . .
O5 O 0.0933(6) -0.0580(16) -0.0194(12) 0.015(5) Uiso 1 1 d . .
O6 O 0.0290(7) 0.0329(19) -0.0342(13) 0.024(5) Uiso 1 1 d . .
O7 O 0.0605(6) 0.2167(18) -0.0589(13) 0.021(5) Uiso 1 1 d . .
O8 O 0.1234(6) 0.1045(16) -0.0362(11) 0.013(4) Uiso 1 1 d . .
O9 O 0.1855(6) -0.0063(16) -0.0151(11) 0.014(4) Uiso 1 1 d . .
O10 O 0.1469(5) 0.1441(15) -0.1470(11) 0.013(4) Uiso 1 1 d . .
O11 O 0.0901(6) 0.2304(17) -0.1582(12) 0.019(5) Uiso 1 1 d . .
O12 O 0.0956(6) 0.1113(17) 0.0710(12) 0.015(4) Uiso 1 1 d . .
O13 O 0.1604(6) -0.0270(18) 0.0901(12) 0.019(5) Uiso 1 1 d . .
O14 O 0.0325(8) 0.3635(19) -0.1739(15) 0.035(7) Uani 1 1 d . .
O15 O 0.2203(6) 0.1160(16) -0.0733(11) 0.014(4) Uiso 1 1 d . .
O16 O 0.2586(6) -0.0307(17) 0.0392(12) 0.020(5) Uiso 1 1 d . .
O17 O 0.2226(6) 0.0710(16) 0.1179(12) 0.015(5) Uiso 1 1 d . .
O18 O 0.2104(6) -0.0540(17) 0.2270(12) 0.016(5) Uiso 1 1 d . .
O19 O 0.1532(6) 0.0775(17) 0.2016(12) 0.018(5) Uiso 1 1 d . .
O20 O 0.2225(5) 0.1522(14) 0.2453(10) 0.005(4) Uiso 1 1 d . .
O21 O 0.1626(5) 0.2000(15) 0.1101(11) 0.009(4) Uiso 1 1 d . .
O22 O 0.0923(6) 0.1814(17) 0.2039(12) 0.016(4) Uiso 1 1 d . .
O23 O 0.1531(6) 0.2859(18) 0.2362(12) 0.018(5) Uiso 1 1 d . .
O24 O 0.1005(5) 0.3128(15) 0.0948(11) 0.011(4) Uiso 1 1 d . .
O25 O 0.1916(6) 0.2171(16) 0.0035(11) 0.013(4) Uiso 1 1 d . .
O26 O 0.1297(5) 0.3324(14) -0.0144(10) 0.004(4) Uiso 1 1 d . .
O27 O 0.0687(7) 0.4243(18) -0.0310(13) 0.023(5) Uiso 1 1 d . .
O28 O 0.0998(5) 0.4412(15) -0.1337(11) 0.011(4) Uiso 1 1 d . .
O29 O 0.1620(6) 0.5735(16) -0.1011(11) 0.013(4) Uiso 1 1 d . .
O30 O 0.1302(6) 0.5352(19) -0.0024(13) 0.025(5) Uiso 1 1 d . .
O31 O 0.1019(6) 0.5362(18) 0.1067(12) 0.019(5) Uani 1 1 d . .
O32 O 0.1615(6) 0.4141(16) 0.1146(11) 0.014(4) Uiso 1 1 d . .
O33 O 0.1889(6) 0.4285(17) 0.0166(13) 0.020(5) Uiso 1 1 d . .
O40 O 0.2269(7) 0.3176(19) 0.1430(14) 0.024(5) Uiso 1 1 d . .
O41 O 0.2677(6) 0.1785(16) 0.0671(11) 0.013(4) Uiso 1 1 d . .
O42 O 0.3076(5) 0.2581(15) 0.1998(10) 0.008(4) Uiso 1 1 d . .
O43 O 0.3385(6) 0.1481(17) 0.1190(11) 0.019(5) Uani 1 1 d . .
O100 O 0.2694(10) -0.156(2) 0.174(2) 0.062(11) Uani 1 1 d . .
O101 O 0.1883(11) -0.348(3) 0.1593(18) 0.059(11) Uani 1 1 d . .
O102 O 0.1003(9) 0.260(3) -0.4369(15) 0.048(9) Uani 1 1 d . .
O103 O 0.1062(8) 0.3194(19) -0.2781(13) 0.028(6) Uani 1 1 d . .
O104 O 0.2821(7) 0.207(2) 0.4674(14) 0.030(6) Uani 1 1 d . .
O105 O 0.0000 0.130(5) -0.2500 0.031(14) Uiso 0.6 2 d S P
O106 O 0.0399(11) 0.160(3) -0.433(2) 0.065(10) Uani 1 1 d . .
O107 O 0.3329(12) 0.019(3) 0.248(2) 0.069(12) Uani 1 1 d . .
O108 O 0.2260(9) -0.301(2) -0.0704(15) 0.044(8) Uani 1 1 d . .
O109 O 0.0252(9) 0.256(4) 0.054(2) 0.066(12) Uani 1 1 d . .
O110 O 0.0832(8) -0.429(3) -0.260(3) 0.072(13) Uani 1 1 d . .
O111 O 0.0093(15) 0.167(4) 0.208(3) 0.049(13) Uiso 0.6 1 d . P
O114 O -0.034(3) -0.031(9) 0.138(6) 0.05(3) Uiso 0.3 1 d . P
O117 O 0.0223(17) 0.417(5) -0.417(3) 0.043(15) Uiso 0.5 1 d . P
O118 O 0.0000 0.427(4) 0.2500 0.066(15) Uiso 1 2 d S P
O120 O -0.0629(15) 0.219(5) 0.112(3) 0.068(15) Uiso 0.7 1 d . P

loop_
_atom_site_aniso_label
_atom_site_aniso_U_11
_atom_site_aniso_U_22
_atom_site_aniso_U_33
_atom_site_aniso_U_23
_atom_site_aniso_U_13
_atom_site_aniso_U_12
W1 0.0216(7) 0.0106(5) 0.0080(5) 0.0017(4) 0.0093(5) -0.0003(5)
W2 0.0197(6) 0.0082(5) 0.0068(5) 0.0013(4) 0.0079(5) 0.0001(5)
W3 0.0219(7) 0.0145(6) 0.0079(6) -0.0006(5) 0.0073(5) -0.0001(5)
W4 0.0211(6) 0.0082(5) 0.0089(5) -0.0002(4) 0.0092(5) -0.0006(5)
W5 0.0213(7) 0.0144(6) 0.0102(6) -0.0005(5) 0.0097(5) -0.0004(5)
W6 0.0223(7) 0.0104(5) 0.0095(6) -0.0006(4) 0.0099(5) -0.0017(5)
W7 0.0262(7) 0.0128(6) 0.0126(6) -0.0015(5) 0.0116(5) 0.0021(5)
W8 0.0210(7) 0.0159(6) 0.0124(6) -0.0019(5) 0.0098(5) -0.0017(5)
W9 0.0222(6) 0.0103(5) 0.0074(5) 0.0011(4) 0.0084(5) 0.0007(5)
W10 0.0242(7) 0.0116(6) 0.0115(6) 0.0028(5) 0.0097(5) 0.0017(5)
W11 0.0228(7) 0.0142(6) 0.0125(6) 0.0000(5) 0.0083(5) 0.0016(5)
K1 0.039(4) 0.016(3) 0.018(4) 0.004(3) 0.015(3) 0.000(3)
K2 0.040(5) 0.016(4) 0.017(4) -0.001(3) 0.019(4) 0.003(3)
K3 0.052(6) 0.009(4) 0.008(4) 0.001(3) 0.009(4) 0.012(4)
K4 0.021(6) 0.023(6) 0.005(5) 0.000(4) 0.001(4) -0.016(5)
K5 0.024(6) 0.014(5) 0.013(5) 0.006(4) 0.015(5) 0.008(4)
Na1 0.026(7) 0.015(6) 0.008(6) -0.002(5) 0.005(5) 0.003(5)
O4 0.038(16) 0.022(12) 0.026(13) 0.006(10) 0.024(12) -0.008(11)
O14 0.059(19) 0.015(12) 0.032(15) -0.015(11) 0.020(14) 0.004(12)
O31 0.020(12) 0.025(12) 0.007(10) -0.007(9) 0.000(9) -0.006(10)
O43 0.021(12) 0.017(11) 0.008(10) -0.003(9) -0.008(9) 0.004(9)
O100 0.07(2) 0.039(18) 0.10(3) 0.054(19) 0.06(2) 0.044(18)
O101 0.09(3) 0.06(2) 0.05(2) -0.033(17) 0.05(2) -0.05(2)
O102 0.07(2) 0.051(18) 0.023(15) 0.021(14) 0.025(15) 0.034(17)
O103 0.049(17) 0.024(13) 0.015(12) 0.001(10) 0.018(12) -0.005(12)
O104 0.037(15) 0.022(12) 0.029(14) -0.011(11) 0.012(12) 0.006(11)
O106 0.09(3) 0.040(19) 0.06(2) 0.002(18) 0.03(2) 0.006(19)
O107 0.14(4) 0.037(19) 0.06(2) 0.015(17) 0.07(3) -0.02(2)
O108 0.08(2) 0.034(15) 0.030(15) 0.002(12) 0.037(16) 0.027(16)
O109 0.037(18) 0.12(4) 0.05(2) 0.00(2) 0.030(17) -0.01(2)
O110 0.020(17) 0.05(2) 0.13(4) 0.03(2) 0.02(2) -0.005(14)

loop_
_atom_type_symbol
_atom_type_description
_atom_type_scat_dispersion_real
_atom_type_scat_dispersion_imag
_atom_type_scat_source
W W -0.8490 6.8722 'International Tables Vol C Tables 4.2.6.8 and 6.1.1.4'
K K 0.2009 0.2494 'International Tables Vol C Tables 4.2.6.8 and 6.1.1.4'
Na Na 0.0362 0.0249 'International Tables Vol C Tables 4.2.6.8 and 6.1.1.4'
O O 0.0106 0.0060 'International Tables Vol C Tables 4.2.6.8 and 6.1.1.4'
H H 0.0000 0.0000 'International Tables Vol C Tables 4.2.6.8 and 6.1.1.4'

loop_
_geom_angle_atom_site_label_1
_geom_angle_atom_site_label_2
_geom_angle_atom_site_label_3
_geom_angle
_geom_angle_site_symmetry_1
_geom_angle_site_symmetry_3
O20 W1 O18 101.2(9) . .
O20 W1 O17 95.8(9) . .
O18 W1 O17 103.1(9) . .
O20 W1 O19 97.3(9) . .
O18 W1 O19 96.3(10) . .
O17 W1 O19 154.0(9) . .
O20 W1 O13 171.7(9) . .
O18 W1 O13 87.1(10) . .
O17 W1 O13 81.8(9) . .
O19 W1 O13 81.9(9) . .
O20 W1 O21 89.8(8) . .
O18 W1 O21 165.3(9) . .
O17 W1 O21 85.4(8) . .
O19 W1 O21 72.3(8) . .
O13 W1 O21 82.1(8) . .
O20 W1 K2 132.4(6) . 6_556
O18 W1 K2 57.3(7) . 6_556
O17 W1 K2 128.5(6) . 6_556
O19 W1 K2 51.1(7) . 6_556
O13 W1 K2 52.9(6) . 6_556
O21 W1 K2 108.0(5) . 6_556
O20 W1 K1 48.2(6) . .
O18 W1 K1 53.6(7) . .
O17 W1 K1 111.6(7) . .
O19 W1 K1 93.9(7) . .
O13 W1 K1 140.0(6) . .
O21 W1 K1 134.6(5) . .
K2 W1 K1 93.90(17) 6_556 .
O16 W2 O41 99.1(10) . .
O16 W2 O17 100.5(10) . .
O41 W2 O17 95.1(9) . .
O16 W2 O15 100.6(9) . .
O41 W2 O15 95.3(9) . .
O17 W2 O15 154.6(9) . .
O16 W2 O9 91.3(10) . .
O41 W2 O9 169.6(9) . .
O17 W2 O9 83.4(9) . .
O15 W2 O9 82.2(8) . .
O16 W2 O25 172.1(9) . .
O41 W2 O25 87.4(8) . .
O17 W2 O25 83.3(8) . .
O15 W2 O25 74.1(8) . .
O9 W2 O25 82.3(8) . .
O16 W2 K1 56.0(7) . 6
O41 W2 K1 100.0(7) . 6
O17 W2 K1 153.7(6) . 6
O15 W2 K1 44.6(6) . 6
O9 W2 K1 85.3(6) . 6
O25 W2 K1 118.6(5) . 6
O2 W3 O1 102.9(11) . .
O2 W3 O4 101.2(13) . .
O1 W3 O4 92.4(10) . .
O2 W3 O10 102.5(11) . .
O1 W3 O10 94.1(9) . .
O4 W3 O10 153.3(10) . .
O2 W3 O11 99.5(11) . .
O1 W3 O11 157.5(9) . .
O4 W3 O11 85.1(10) . .
O10 W3 O11 79.0(9) . .
O2 W3 O8 176.4(11) . .
O1 W3 O8 76.8(8) . .
O4 W3 O8 75.3(10) . .
O10 W3 O8 81.1(8) . .
O11 W3 O8 81.0(8) . .
O2 W3 K2 47.8(10) . .
O1 W3 K2 103.9(7) . .
O4 W3 K2 147.2(8) . .
O10 W3 K2 54.6(6) . .
O11 W3 K2 89.7(6) . .
O8 W3 K2 135.8(5) . .
O2 W3 K5 52.9(9) . .
O1 W3 K5 153.3(7) . .
O4 W3 K5 83.0(8) . .
O10 W3 K5 101.7(6) . .
O11 W3 K5 48.6(7) . .
O8 W3 K5 126.6(5) . .
K2 W3 K5 69.6(2) . .
O40 W4 O25 105.3(10) . .
O40 W4 O21 103.1(10) . .
O25 W4 O21 95.4(9) . .
O40 W4 O33 95.2(11) . .
O25 W4 O33 90.1(9) . .
O21 W4 O33 158.8(9) . .
O40 W4 O32 94.1(10) . .
O25 W4 O32 158.9(9) . .
O21 W4 O32 88.3(8) . .
O33 W4 O32 79.7(9) . .
O40 W4 O26 164.6(9) . .
O25 W4 O26 85.6(8) . .
O21 W4 O26 86.3(7) . .
O33 W4 O26 73.6(8) . .
O32 W4 O26 73.8(7) . .
O40 W4 K1 50.1(8) . 4
O25 W4 K1 114.6(6) . 4
O21 W4 K1 143.1(6) . 4
O33 W4 K1 48.0(7) . 4
O32 W4 K1 71.7(6) . 4
O26 W4 K1 115.6(5) . 4
O22 W5 O23 98.9(10) . .
O22 W5 O19 99.9(10) . .
O23 W5 O19 96.4(10) . .
O22 W5 O24 100.1(9) . .
O23 W5 O24 96.7(9) . .
O19 W5 O24 154.0(9) . .
O22 W5 O12 92.4(9) . .
O23 W5 O12 168.3(9) . .
O19 W5 O12 84.3(9) . .
O24 W5 O12 78.5(8) . .
O22 W5 O21 168.8(9) . .
O23 W5 O21 91.3(9) . .
O19 W5 O21 74.1(8) . .
O24 W5 O21 83.3(8) . .
O12 W5 O21 77.7(8) . .
O22 W5 K3 46.0(7) . 6_556
O23 W5 K3 53.9(7) . 6_556
O19 W5 K3 94.4(7) . 6_556
O24 W5 K3 111.4(6) . 6_556
O12 W5 K3 137.7(6) . 6_556
O21 W5 K3 142.5(5) . 6_556
O22 W5 K4 39.5(7) . .
O23 W5 K4 138.4(7) . .
O19 W5 K4 92.5(7) . .
O24 W5 K4 92.5(6) . .
O12 W5 K4 52.9(6) . .
O21 W5 K4 130.1(5) . .
K3 W5 K4 85.0(2) 6_556 .
O3 W6 O13 104.2(10) . .
O3 W6 O9 105.2(10) . .
O13 W6 O9 93.5(10) . .
O3 W6 O5 95.2(9) . .
O13 W6 O5 92.5(9) . .
O9 W6 O5 156.6(9) . .
O3 W6 O1 92.8(9) . .
O13 W6 O1 162.6(9) . .
O9 W6 O1 85.5(9) . .
O5 W6 O1 82.1(8) . .
O3 W6 O8 160.9(9) . .
O13 W6 O8 90.7(9) . .
O9 W6 O8 85.4(8) . .
O5 W6 O8 71.9(8) . .
O1 W6 O8 71.9(8) . .
O3 W6 Na3 69.8(8) . .
O13 W6 Na3 134.1(8) . .
O9 W6 Na3 49.0(8) . .
O5 W6 Na3 132.8(7) . .
O1 W6 Na3 55.6(7) . .
O8 W6 Na3 108.3(7) . .
O3 W6 K3 45.7(7) . .
O13 W6 K3 149.6(7) . .
O9 W6 K3 98.7(7) . .
O5 W6 K3 87.2(6) . .
O1 W6 K3 47.1(6) . .
O8 W6 K3 117.9(5) . .
Na3 W6 K3 49.8(4) . .
O3 W6 K2 79.8(7) . 6_556
O13 W6 K2 36.0(7) . 6_556
O9 W6 K2 125.7(7) . 6_556
O5 W6 K2 68.7(6) . 6_556
O1 W6 K2 148.8(6) . 6_556
O8 W6 K2 107.2(5) . 6_556
Na3 W6 K2 143.1(4) . 6_556
K3 W6 K2 118.37(18) . 6_556
O31 W7 O32 101.5(10) . .
O31 W7 O24 103.4(10) . .
O32 W7 O24 91.2(9) . .
O31 W7 O27 101.7(10) . .
O32 W7 O27 155.8(9) . .
O24 W7 O27 90.1(9) . .
O31 W7 O30 94.0(10) . .
O32 W7 O30 85.4(9) . .
O24 W7 O30 162.6(9) . .
O27 W7 O30 86.1(10) . .
O31 W7 O26 169.4(9) . .
O32 W7 O26 77.8(8) . .
O24 W7 O26 87.2(8) . .
O27 W7 O26 78.1(8) . .
O30 W7 O26 75.4(8) . .
O31 W7 W10 125.9(7) . .
O32 W7 W10 78.4(6) . .
O24 W7 W10 130.7(6) . .
O27 W7 W10 82.4(7) . .
O30 W7 W10 31.9(7) . .
O26 W7 W10 43.5(5) . .
O6 W8 O12 108.1(10) . .
O6 W8 O5 98.9(10) . .
O12 W8 O5 96.4(9) . .
O6 W8 O7 100.7(11) . .
O12 W8 O7 94.3(10) . .
O5 W8 O7 153.4(9) . .
O6 W8 O4 96.8(10) . .
O12 W8 O4 155.0(10) . .
O5 W8 O4 81.0(9) . .
O7 W8 O4 79.0(9) . .
O6 W8 O114 64(3) . 5
O12 W8 O114 172(3) . 5
O5 W8 O114 87(3) . 5
O7 W8 O114 86(3) . 5
O4 W8 O114 32(3) . 5
O6 W8 O8 166.3(10) . .
O12 W8 O8 84.2(9) . .
O5 W8 O8 73.2(8) . .
O7 W8 O8 83.8(9) . .
O4 W8 O8 71.2(9) . .
O114 W8 O8 103(3) 5 .
O6 W8 K4 52.8(8) . .
O12 W8 K4 55.3(7) . .
O5 W8 K4 101.8(7) . .
O7 W8 K4 104.3(7) . .
O4 W8 K4 149.6(7) . .
O114 W8 K4 117(3) 5 .
O8 W8 K4 138.9(5) . .
O42 W9 O43 100.6(9) . .
O42 W9 O10 97.8(9) . 7
O43 W9 O10 92.3(9) . 7
O42 W9 O15 100.7(9) . 7
O43 W9 O15 157.5(9) . 7
O10 W9 O15 92.1(9) 7 7
O42 W9 O41 91.8(9) . .
O43 W9 O41 86.7(9) . .
O10 W9 O41 170.3(8) 7 .
O15 W9 O41 85.2(9) 7 .
O42 W9 O25 172.4(8) . 7
O43 W9 O25 84.0(8) . 7
O10 W9 O25 88.0(8) 7 7
O15 W9 O25 74.1(8) 7 7
O41 W9 O25 82.4(8) . 7
O42 W9 K2 44.2(7) . 7
O43 W9 K2 97.9(6) . 7
O10 W9 K2 53.7(6) 7 7
O15 W9 K2 102.6(6) 7 7
O41 W9 K2 135.9(6) . 7
O25 W9 K2 141.7(5) 7 7
O29 W10 O33 104.4(10) . .
O29 W10 O30 99.8(10) . .
O33 W10 O30 90.4(10) . .
O29 W10 O28 103.4(9) . .
O33 W10 O28 151.8(9) . .
O30 W10 O28 89.5(10) . .
O29 W10 O43 99.0(9) . 7
O33 W10 O43 86.6(9) . 7
O30 W10 O43 161.2(10) . 7
O28 W10 O43 84.5(8) . 7
O29 W10 O26 177.8(8) . .
O33 W10 O26 76.3(8) . .
O30 W10 O26 78.1(9) . .
O28 W10 O26 76.2(7) . .
O43 W10 O26 83.2(8) 7 .
O29 W10 W7 135.0(7) . .
O33 W10 W7 80.5(7) . .
O30 W10 W7 35.3(7) . .
O28 W10 W7 83.3(6) . .
O43 W10 W7 126.0(7) 7 .
O26 W10 W7 42.8(4) . .
O29 W10 K3 35.0(7) . 1_565
O33 W10 K3 129.7(7) . 1_565
O30 W10 K3 76.4(8) . 1_565
O28 W10 K3 77.5(6) . 1_565
O43 W10 K3 119.3(6) 7 1_565
O26 W10 K3 143.2(5) . 1_565
W7 W10 K3 108.82(14) . 1_565
O14 W11 O11 101.2(10) . .
O14 W11 O7 101.2(12) . .
O11 W11 O7 88.5(10) . .
O14 W11 O28 94.4(11) . .
O11 W11 O28 90.6(9) . .
O7 W11 O28 164.2(9) . .
O14 W11 O27 94.3(11) . .
O11 W11 O27 164.5(10) . .
O7 W11 O27 87.6(10) . .
O28 W11 O27 89.1(9) . .
O14 W11 O26 164.9(9) . .
O11 W11 O26 89.4(8) . .
O7 W11 O26 89.6(8) . .
O28 W11 O26 74.7(7) . .
O27 W11 O26 75.5(8) . .
O14 W11 K5 50.0(8) . .
O11 W11 K5 52.2(7) . .
O7 W11 K5 105.7(7) . .
O28 W11 K5 86.0(6) . .
O27 W11 K5 143.2(7) . .
O26 W11 K5 137.1(5) . .
O14 W11 K5 35.9(10) . 2_554
O11 W11 K5 101.0(7) . 2_554
O7 W11 K5 65.4(7) . 2_554
O28 W11 K5 130.2(6) . 2_554
O27 W11 K5 91.0(7) . 2_554
O26 W11 K5 152.2(5) . 2_554
K5 W11 K5 65.5(3) . 2_554
O33 K1 O15 76.1(7) 4_545 6_556
O33 K1 O20 156.9(7) 4_545 .
O15 K1 O20 124.7(6) 6_556 .
O33 K1 O104 83.4(7) 4_545 .
O15 K1 O104 114.2(7) 6_556 .
O20 K1 O104 94.9(7) . .
O33 K1 O40 58.2(7) 4_545 4_545
O15 K1 O40 65.2(7) 6_556 4_545
O20 K1 O40 117.9(7) . 4_545
O104 K1 O40 141.1(8) . 4_545
O33 K1 Na3 133.0(7) 4_545 6_556
O15 K1 Na3 73.5(7) 6_556 6_556
O20 K1 Na3 68.2(6) . 6_556
O104 K1 Na3 77.5(7) . 6_556
O40 K1 Na3 132.2(7) 4_545 6_556
O33 K1 O18 125.7(7) 4_545 .
O15 K1 O18 84.2(6) 6_556 .
O20 K1 O18 55.2(6) . .
O104 K1 O18 149.7(7) . .
O40 K1 O18 67.6(7) 4_545 .
Na3 K1 O18 85.9(7) 6_556 .
O33 K1 O101 87.9(8) 4_545 4
O15 K1 O101 163.4(8) 6_556 4
O20 K1 O101 70.4(8) . 4
O104 K1 O101 67.3(9) . 4
O40 K1 O101 102.7(8) 4_545 4
Na3 K1 O101 121.9(8) 6_556 4
O18 K1 O101 102.1(8) . 4
O33 K1 O16 60.4(6) 4_545 6_556
O15 K1 O16 56.2(6) 6_556 6_556
O20 K1 O16 137.2(6) . 6_556
O104 K1 O16 59.2(7) . 6_556
O40 K1 O16 101.2(7) 4_545 6_556
Na3 K1 O16 72.9(7) 6_556 6_556
O18 K1 O16 138.7(7) . 6_556
O101 K1 O16 119.2(9) 4 6_556
O33 K1 W1 150.4(5) 4_545 .
O15 K1 W1 103.6(5) 6_556 .
O20 K1 W1 27.4(4) . .
O104 K1 W1 121.6(6) . .
O40 K1 W1 94.3(5) 4_545 .
Na3 K1 W1 72.6(5) 6_556 .
O18 K1 W1 28.1(4) . .
O101 K1 W1 88.1(7) 4 .
O16 K1 W1 143.9(5) 6_556 .
O33 K1 W4 32.1(5) 4_545 4_545
O15 K1 W4 74.1(5) 6_556 4_545
O20 K1 W4 136.1(4) . 4_545
O104 K1 W4 113.7(6) . 4_545
O40 K1 W4 27.5(5) 4_545 4_545
Na3 K1 W4 147.5(5) 6_556 4_545
O18 K1 W4 93.9(5) . 4_545
O101 K1 W4 90.0(6) 4 4_545
O16 K1 W4 86.7(5) 6_556 4_545
W1 K1 W4 118.6(2) . 4_545
O33 K1 W2 64.7(5) 4_545 6_556
O15 K1 W2 29.2(4) 6_556 6_556
O20 K1 W2 138.3(4) . 6_556
O104 K1 W2 85.7(6) . 6_556
O40 K1 W2 83.1(5) 4_545 6_556
Na3 K1 W2 71.3(5) 6_556 6_556
O18 K1 W2 112.8(5) . 6_556
O101 K1 W2 143.9(7) 4 6_556
O16 K1 W2 27.0(4) 6_556 6_556
W1 K1 W2 127.4(2) . 6_556
W4 K1 W2 78.99(14) 4_545 6_556
O102 K2 O103 68.2(8) . .
O102 K2 O19 131.2(9) . 6
O103 K2 O19 154.5(7) . 6
O102 K2 O42 113.2(9) . 7
O103 K2 O42 72.9(7) . 7
O19 K2 O42 106.0(7) 6 7
O102 K2 O13 82.9(8) . 6
O103 K2 O13 149.0(7) . 6
O19 K2 O13 56.2(7) 6 6
O42 K2 O13 110.6(7) 7 6
O102 K2 O2 110.2(10) . .
O103 K2 O2 76.2(8) . .
O19 K2 O2 80.7(7) 6 .
O42 K2 O2 110.3(7) 7 .
O13 K2 O2 126.7(8) 6 .
O102 K2 O18 122.1(8) . 6
O103 K2 O18 134.0(8) . 6
O19 K2 O18 55.7(6) 6 6
O42 K2 O18 61.9(6) 7 6
O13 K2 O18 54.0(6) 6 6
O2 K2 O18 126.0(7) . 6
O102 K2 O10 136.6(8) . .
O103 K2 O10 68.4(6) . .
O19 K2 O10 89.9(6) 6 .
O42 K2 O10 54.5(5) 7 .
O13 K2 O10 139.8(7) 6 .
O2 K2 O10 56.3(7) . .
O18 K2 O10 90.4(6) 6 .
O102 K2 W1 119.0(6) . 6
O103 K2 W1 162.7(7) . 6
O19 K2 W1 32.4(5) 6 6
O42 K2 W1 90.0(4) 7 6
O13 K2 W1 36.5(5) 6 6
O2 K2 W1 112.7(6) . 6
O18 K2 W1 28.8(4) 6 6
O10 K2 W1 103.4(4) . 6
O102 K2 W3 126.3(7) . .
O103 K2 W3 70.2(5) . .
O19 K2 W3 84.3(5) 6 .
O42 K2 W3 84.6(4) 7 .
O13 K2 W3 139.9(5) 6 .
O2 K2 W3 25.9(6) . .
O18 K2 W3 111.1(5) 6 .
O10 K2 W3 30.4(4) . .
W1 K2 W3 110.8(2) 6 .
O102 K2 W9 126.9(8) . 7
O103 K2 W9 67.3(5) . 7
O19 K2 W9 100.7(5) 6 7
O42 K2 W9 24.7(4) 7 7
O13 K2 W9 128.2(5) 6 7
O2 K2 W9 85.7(6) . 7
O18 K2 W9 74.4(4) 6 7
O10 K2 W9 29.9(4) . 7
W1 K2 W9 97.8(2) 6 7
W3 K2 W9 59.93(11) . 7
O102 K2 Na1 99.1(8) . 6
O103 K2 Na1 100.1(6) . 6
O19 K2 Na1 93.1(5) 6 6
O42 K2 Na1 39.3(4) 7 6
O13 K2 Na1 72.6(5) 6 6
O2 K2 Na1 146.0(6) . 6
O18 K2 Na1 37.4(5) 6 6
O10 K2 Na1 90.5(5) . 6
W1 K2 Na1 64.0(2) 6 6
W3 K2 Na1 120.6(3) . 6
W9 K2 Na1 62.4(2) 7 6
O22 K3 O29 130.7(7) 6 1_545
O22 K3 O1 81.8(7) 6 .
O29 K3 O1 136.3(7) 1_545 .
O22 K3 O3 142.7(7) 6 .
O29 K3 O3 81.4(7) 1_545 .
O1 K3 O3 61.0(6) . .
O22 K3 O120 101.7(13) 6 5
O29 K3 O120 117.3(13) 1_545 5
O1 K3 O120 72.6(13) . 5
O3 K3 O120 71.0(13) . 5
O22 K3 O23 56.5(7) 6 6
O29 K3 O23 78.5(7) 1_545 6
O1 K3 O23 108.9(7) . 6
O3 K3 O23 131.0(7) . 6
O120 K3 O23 156.5(13) 5 6
O22 K3 O110 71.5(9) 6 .
O29 K3 O110 75.6(8) 1_545 .
O1 K3 O110 148.1(9) . .
O3 K3 O110 144.1(10) . .
O120 K3 O110 95.6(14) 5 .
O23 K3 O110 70.6(9) 6 .
O22 K3 Na3 89.3(7) 6 .
O29 K3 Na3 87.2(7) 1_545 .
O1 K3 Na3 61.6(7) . .
O3 K3 Na3 71.7(7) . .
O120 K3 Na3 130.8(13) 5 .
O23 K3 Na3 63.2(7) 6 .
O110 K3 Na3 133.0(9) . .
O22 K3 W5 27.8(5) 6 6
O29 K3 W5 107.0(5) 1_545 6
O1 K3 W5 92.2(5) . 6
O3 K3 W5 141.9(6) . 6
O120 K3 W5 129.4(12) 5 6
O23 K3 W5 29.2(5) 6 6
O110 K3 W5 72.2(8) . 6
Na3 K3 W5 71.7(5) . 6
O22 K3 W6 116.0(5) 6 .
O29 K3 W6 106.2(5) 1_545 .
O1 K3 W6 34.3(4) . .
O3 K3 W6 26.7(4) . .
O120 K3 W6 68.2(12) 5 .
O23 K3 W6 126.6(6) 6 .
O110 K3 W6 162.8(9) . .
Na3 K3 W6 64.0(5) . .
W5 K3 W6 122.1(3) 6 .
O22 K3 W10 136.7(5) 6 1_545
O29 K3 W10 21.4(4) 1_545 1_545
O1 K3 W10 141.4(5) . 1_545
O3 K3 W10 80.4(5) . 1_545
O120 K3 W10 97.3(12) 5 1_545
O23 K3 W10 94.9(5) 6 1_545
O110 K3 W10 68.1(7) . 1_545
Na3 K3 W10 107.0(5) . 1_545
W5 K3 W10 120.5(2) 6 1_545
W6 K3 W10 107.1(2) . 1_545
O22 K3 Na2 51.4(9) 6 6
O29 K3 Na2 111.9(9) 1_545 6
O1 K3 Na2 111.6(9) . 6
O3 K3 Na2 143.2(9) . 6
O120 K3 Na2 72.5(14) 5 6
O23 K3 Na2 85.8(9) 6 6
O110 K3 Na2 37.1(10) . 6
Na3 K3 Na2 140.1(9) . 6
W5 K3 Na2 69.2(7) 6 6
W6 K3 Na2 134.4(8) . 6
W10 K3 Na2 99.8(8) 1_545 6
O111 K4 O6 96.8(13) . 5
O111 K4 O22 76.4(13) . .
O6 K4 O22 166.7(8) 5 .
O111 K4 O2 93.2(13) . 6_556
O6 K4 O2 120.8(9) 5 6_556
O22 K4 O2 71.4(8) . 6_556
O111 K4 O109 77.8(14) . .
O6 K4 O109 97.3(9) 5 .
O22 K4 O109 70.3(9) . .
O2 K4 O109 141.7(10) 6_556 .
O111 K4 O106 145.4(15) . 6_556
O6 K4 O106 64.8(10) 5 6_556
O22 K4 O106 126.7(10) . 6_556
O2 K4 O106 74.6(10) 6_556 6_556
O109 K4 O106 131.0(11) . 6_556
O111 K4 O6 140.5(13) . .
O6 K4 O6 67.8(8) 5 .
O22 K4 O6 110.2(7) . .
O2 K4 O6 126.1(9) 6_556 .
O109 K4 O6 69.1(9) . .
O106 K4 O6 62.0(9) 6_556 .
O111 K4 O12 128.0(13) . .
O6 K4 O12 123.3(7) 5 .
O22 K4 O12 57.0(6) . .
O2 K4 O12 92.6(8) 6_556 .
O109 K4 O12 66.5(8) . .
O106 K4 O12 85.5(9) 6_556 .
O6 K4 O12 55.6(6) . .
O111 K4 O114 64(2) . .
O6 K4 O114 42(2) 5 .
O22 K4 O114 137(2) . .
O2 K4 O114 95(2) 6_556 .
O109 K4 O114 113(2) . .
O106 K4 O114 85(2) 6_556 .
O6 K4 O114 110(2) . .
O12 K4 O114 166(2) . .
O111 K4 W8 142.4(12) . .
O6 K4 W8 94.5(6) 5 .
O22 K4 W8 84.7(5) . .
O2 K4 W8 111.3(7) 6_556 .
O109 K4 W8 65.3(7) . .
O106 K4 W8 71.0(8) 6_556 .
O6 K4 W8 26.7(5) . .
O12 K4 W8 28.9(4) . .
O114 K4 W8 137(2) . .
O111 K4 Na2 40.0(14) . .
O6 K4 Na2 111.6(10) 5 .
O22 K4 Na2 56.0(10) . .
O2 K4 Na2 112.9(10) 6_556 .
O109 K4 Na2 41.1(11) . .
O106 K4 Na2 172.0(11) 6_556 .
O6 K4 Na2 110.2(10) . .
O12 K4 Na2 91.1(9) . .
O114 K4 Na2 97(2) . .
W8 K4 Na2 102.7(8) . .
O111 K4 W5 98.2(12) . .
O6 K4 W5 154.9(6) 5 .
O22 K4 W5 23.4(5) . .
O2 K4 W5 78.3(6) 6_556 .
O109 K4 W5 66.6(7) . .
O106 K4 W5 110.3(9) 6_556 .
O6 K4 W5 88.0(5) . .
O12 K4 W5 33.6(4) . .
O114 K4 W5 161(2) . .
W8 K4 W5 61.76(17) . .
Na2 K4 W5 69.6(8) . .
O105 K5 O117 145.0(15) . .
O105 K5 O106 107.3(13) . .
O117 K5 O106 75.2(15) . .
O105 K5 O14 74.1(10) . 2_554
O117 K5 O14 75.2(14) . 2_554
O106 K5 O14 121.3(11) . 2_554
O105 K5 O103 133.5(7) . .
O117 K5 O103 81.3(14) . .
O106 K5 O103 83.3(10) . .
O14 K5 O103 138.9(8) 2_554 .
O105 K5 O14 71.6(10) . .
O117 K5 O14 109.2(15) . .
O106 K5 O14 174.0(11) . .
O14 K5 O14 64.4(10) 2_554 .
O103 K5 O14 93.2(8) . .
O105 K5 O11 77.1(5) . .
O117 K5 O11 133.5(14) . .
O106 K5 O11 118.8(10) . .
O14 K5 O11 118.5(8) 2_554 .
O103 K5 O11 59.1(7) . .
O14 K5 O11 55.2(7) . .
O105 K5 O2 71.0(10) . .
O117 K5 O2 137.3(14) . .
O106 K5 O2 70.1(9) . .
O14 K5 O2 145.2(8) 2_554 .
O103 K5 O2 70.8(8) . .
O14 K5 O2 104.1(8) . .
O11 K5 O2 53.5(7) . .
O105 K5 W11 75.5(6) . .
O117 K5 W11 121.2(14) . .
O106 K5 W11 148.1(9) . .
O14 K5 W11 90.4(6) 2_554 .
O103 K5 W11 73.6(5) . .
O14 K5 W11 26.1(6) . .
O11 K5 W11 29.5(4) . .
O2 K5 W11 81.5(6) . .
O105 K5 W3 67.0(5) . .
O117 K5 W3 147.9(14) . .
O106 K5 W3 94.7(8) . .
O14 K5 W3 133.5(6) 2_554 .
O103 K5 W3 67.1(5) . .
O14 K5 W3 79.4(6) . .
O11 K5 W3 29.1(4) . .
O2 K5 W3 25.2(5) . .
W11 K5 W3 56.30(16) . .
O105 K5 W11 71.2(6) . 2_554
O117 K5 W11 74.1(13) . 2_554
O106 K5 W11 101.8(9) . 2_554
O14 K5 W11 20.8(6) 2_554 2_554
O103 K5 W11 152.6(6) . 2_554
O14 K5 W11 83.6(6) . 2_554
O11 K5 W11 134.3(5) . 2_554
O2 K5 W11 136.4(6) . 2_554
W11 K5 W11 108.9(2) . 2_554
W3 K5 W11 137.9(3) . 2_554
O105 K5 K4 66.5(10) . 6
O117 K5 K4 118.0(13) . 6
O106 K5 K4 44.1(8) . 6
O14 K5 K4 121.2(7) 2_554 6
O103 K5 K4 99.4(6) . 6
O14 K5 K4 132.3(6) . 6
O11 K5 K4 93.4(5) . 6
O2 K5 K4 41.2(5) . 6
W11 K5 K4 118.0(3) . 6
W3 K5 K4 64.3(2) . 6
W11 K5 K4 102.8(3) 2_554 6
O20 Na1 O18 154.4(9) 4_545 .
O20 Na1 O40 78.7(8) 4_545 4_545
O18 Na1 O40 86.6(9) . 4_545
O20 Na1 O100 75.4(9) 4_545 .
O18 Na1 O100 85.5(10) . .
O40 Na1 O100 96.2(13) 4_545 .
O20 Na1 O101 90.7(12) 4_545 .
O18 Na1 O101 112.8(13) . .
O40 Na1 O101 145.1(11) 4_545 .
O100 Na1 O101 113.3(13) . .
O20 Na1 O42 119.1(8) 4_545 4_545
O18 Na1 O42 77.9(8) . 4_545
O40 Na1 O42 79.5(8) 4_545 4_545
O100 Na1 O42 163.1(10) . 4_545
O101 Na1 O42 77.0(9) . 4_545
O20 Na1 K2 154.2(7) 4_545 6_556
O18 Na1 K2 51.5(6) . 6_556
O40 Na1 K2 113.7(7) 4_545 6_556
O100 Na1 K2 122.8(8) . 6_556
O101 Na1 K2 65.9(10) . 6_556
O42 Na1 K2 47.3(5) 4_545 6_556
O20 Na1 K1 45.7(5) 4_545 4_545
O18 Na1 K1 146.4(7) . 4_545
O40 Na1 K1 124.0(7) 4_545 4_545
O100 Na1 K1 78.3(9) . 4_545
O101 Na1 K1 50.7(9) . 4_545
O42 Na1 K1 117.8(6) 4_545 4_545
K2 Na1 K1 115.6(4) 6_556 4_545
O20 Na1 K1 118.0(6) 4_545 .
O18 Na1 K1 44.2(6) . .
O40 Na1 K1 42.4(6) 4_545 .
O100 Na1 K1 90.7(10) . .
O101 Na1 K1 147.1(10) . .
O42 Na1 K1 75.0(5) 4_545 .
K2 Na1 K1 82.3(3) 6_556 .
K1 Na1 K1 162.0(4) 4_545 .
O118 Na2 O111 90(2) . .
O118 Na2 O109 158(3) . .
O111 Na2 O109 90(2) . .
O118 Na2 O110 88(2) . 6_556
O111 Na2 O110 123(3) . 6_556
O109 Na2 O110 111(2) . 6_556
O118 Na2 K4 135(2) . .
O111 Na2 K4 44.8(15) . .
O109 Na2 K4 49.7(14) . .
O110 Na2 K4 114.1(19) 6_556 .
O118 Na2 K3 94.2(15) . 6_556
O111 Na2 K3 78.1(18) . 6_556
O109 Na2 K3 107.9(18) . 6_556
O110 Na2 K3 45.2(13) 6_556 6_556
K4 Na2 K3 78.5(10) . 6_556
O108 Na3 O9 107.8(11) . .
O108 Na3 K1 90.7(11) . 6
O9 Na3 K1 94.4(9) . 6
O108 Na3 K3 87.9(11) . .
O9 Na3 K3 95.2(8) . .
K1 Na3 K3 170.3(9) 6 .
O108 Na3 W6 104.3(9) . .
O9 Na3 W6 29.0(5) . .
K1 Na3 W6 123.4(8) 6 .
K3 Na3 W6 66.3(5) . .
W3 O1 W6 115.4(10) . .
W3 O1 K3 143.5(11) . .
W6 O1 K3 98.6(8) . .
W3 O2 K4 149.7(15) . 6
W3 O2 K2 106.3(12) . .
K4 O2 K2 101.3(9) 6 .
W3 O2 K5 101.9(12) . .
K4 O2 K5 89.4(8) 6 .
K2 O2 K5 91.8(8) . .
W6 O3 K3 107.6(9) . .
O114 O4 W3 162(6) 5 .
O114 O4 W8 80(6) 5 .
W3 O4 W8 117.9(13) . .
W8 O5 W6 116.9(11) . .
W8 O6 K4 147.1(13) . 5
W8 O6 K4 100.5(10) . .
K4 O6 K4 112.2(8) 5 .
W11 O7 W8 145.2(13) . .
W6 O8 W8 96.1(8) . .
W6 O8 W3 95.9(8) . .
W8 O8 W3 95.5(8) . .
W6 O9 W2 148.5(12) . .
W6 O9 Na3 102.0(10) . .
W2 O9 Na3 108.4(9) . .
W9 O10 W3 164.3(12) 7 .
W9 O10 K2 96.4(7) 7 .
W3 O10 K2 95.0(8) . .
W11 O11 W3 143.0(12) . .
W11 O11 K5 98.3(9) . .
W3 O11 K5 102.3(9) . .
W8 O12 W5 161.4(12) . .
W8 O12 K4 95.8(9) . .
W5 O12 K4 93.5(7) . .
W6 O13 W1 147.0(12) . .
W6 O13 K2 122.3(10) . 6_556
W1 O13 K2 90.6(8) . 6_556
W11 O14 K5 123.3(14) . 2_554
W11 O14 K5 104.0(11) . .
K5 O14 K5 93.4(8) 2_554 .
W9 O15 W2 119.0(10) 7 .
W9 O15 K1 134.8(10) 7 6
W2 O15 K1 106.2(8) . 6
W2 O16 K1 97.0(9) . 6
W2 O17 W1 159.7(13) . .
W1 O18 Na1 151.5(12) . .
W1 O18 K1 98.2(9) . .
Na1 O18 K1 102.1(8) . .
W1 O18 K2 93.9(9) . 6_556
Na1 O18 K2 91.1(8) . 6_556
K1 O18 K2 123.9(7) . 6_556
W5 O19 W1 117.7(11) . .
W5 O19 K2 132.0(10) . 6_556
W1 O19 K2 96.5(8) . 6_556
W1 O20 Na1 142.3(10) . 4
W1 O20 K1 104.4(8) . .
Na1 O20 K1 98.5(7) 4 .
W4 O21 W5 134.7(10) . .
W4 O21 W1 120.5(9) . .
W5 O21 W1 93.7(7) . .
W5 O22 K3 106.2(10) . 6_556
W5 O22 K4 117.1(10) . .
K3 O22 K4 135.3(9) 6_556 .
W5 O23 K3 96.9(9) . 6_556
W7 O24 W5 138.6(11) . .
W4 O25 W2 125.3(10) . .
W4 O25 W9 137.0(10) . 7
W2 O25 W9 92.7(7) . 7
W7 O26 W10 93.6(7) . .
W7 O26 W4 93.9(7) . .
W10 O26 W4 93.2(7) . .
W7 O26 W11 93.5(7) . .
W10 O26 W11 93.4(7) . .
W4 O26 W11 169.7(9) . .
W7 O27 W11 112.8(12) . .
W10 O28 W11 115.8(10) . .
W10 O29 K3 123.6(10) . 1_565
W10 O30 W7 112.8(12) . .
W7 O32 W4 113.3(10) . .
W10 O33 W4 116.7(12) . .
W10 O33 K1 136.1(11) . 4
W4 O33 K1 99.9(9) . 4
W4 O40 Na1 148.2(14) . 4
W4 O40 K1 102.3(10) . 4
Na1 O40 K1 103.6(9) 4 4
W2 O41 W9 171.4(12) . .
W9 O42 Na1 145.6(11) . 4
W9 O42 K2 111.1(9) . 7
Na1 O42 K2 93.4(7) 4 7
W9 O43 W10 148.7(12) . 7
Na1 O101 K1 90.8(12) . 4_545
K2 O103 K5 103.0(8) . .
K5 O105 K5 102(2) 2_554 .
K5 O106 K4 94.3(12) . 6
Na2 O109 K4 89.2(16) . .
Na2 O110 K3 97.7(17) 6 .
Na2 O111 K4 95(2) . .
O4 O114 W8 68(5) 5 5
O4 O114 K4 173(8) 5 .
W8 O114 K4 106(4) 5 .
Na2 O118 Na2 124(3) . 2

loop_
_geom_bond_atom_site_label_1
_geom_bond_atom_site_label_2
_geom_bond_distance
_geom_bond_site_symmetry_2
W1 O20 1.725(18) .
W1 O18 1.73(2) .
W1 O17 1.91(2) .
W1 O19 1.93(2) .
W1 O13 2.13(2) .
W1 O21 2.300(19) .
W1 K2 3.587(8) 6_556
W1 K1 3.634(8) .
W2 O16 1.75(2) .
W2 O41 1.82(2) .
W2 O17 1.90(2) .
W2 O15 1.95(2) .
W2 O9 2.06(2) .
W2 O25 2.29(2) .
W2 K1 3.826(7) 6
W3 O2 1.72(3) .
W3 O1 1.81(2) .
W3 O4 1.82(2) .
W3 O10 1.91(2) .
W3 O11 1.96(2) .
W3 O8 2.27(2) .
W3 K2 3.774(7) .
W3 K5 3.947(11) .
W4 O40 1.73(3) .
W4 O25 1.85(2) .
W4 O21 1.890(19) .
W4 O33 1.98(2) .
W4 O32 2.03(2) .
W4 O26 2.239(18) .
W4 K1 3.662(8) 4
W5 O22 1.72(2) .
W5 O23 1.75(2) .
W5 O19 1.93(2) .
W5 O24 1.97(2) .
W5 O12 2.14(2) .
W5 O21 2.230(19) .
W5 K3 3.552(8) 6_556
W5 K4 3.865(11) .
W6 O3 1.76(2) .
W6 O13 1.80(2) .
W6 O9 1.82(2) .
W6 O5 1.99(2) .
W6 O1 2.13(2) .
W6 O8 2.22(2) .
W6 Na3 3.67(2) .
W6 K3 3.734(8) .
W6 K2 4.115(7) 6_556
W7 O31 1.77(2) .
W7 O32 1.86(2) .
W7 O24 1.87(2) .
W7 O27 1.94(2) .
W7 O30 2.03(2) .
W7 O26 2.207(17) .
W7 W10 3.2391(17) .
W8 O6 1.71(2) .
W8 O12 1.81(2) .
W8 O5 1.90(2) .
W8 O7 1.92(2) .
W8 O4 2.08(2) .
W8 O114 2.21(12) 5
W8 O8 2.24(2) .
W8 K4 3.738(11) .
W9 O42 1.705(18) .
W9 O43 1.86(2) .
W9 O10 1.91(2) 7
W9 O15 1.92(2) 7
W9 O41 2.00(2) .
W9 O25 2.31(2) 7
W9 K2 3.807(8) 7
W10 O29 1.73(2) .
W10 O33 1.84(2) .
W10 O30 1.86(2) .
W10 O28 1.93(2) .
W10 O43 2.00(2) 7
W10 O26 2.235(17) .
W10 K3 3.948(8) 1_565
W11 O14 1.72(3) .
W11 O11 1.89(2) .
W11 O7 1.91(2) .
W11 O28 1.95(2) .
W11 O27 1.98(2) .
W11 O26 2.280(18) .
W11 K5 3.796(11) .
W11 K5 4.040(12) 2_554
K1 O33 2.76(2) 4_545
K1 O15 2.80(2) 6_556
K1 O20 2.798(19) .
K1 O104 2.81(3) .
K1 O40 2.88(3) 4_545
K1 Na3 2.89(3) 6_556
K1 O18 2.96(2) .
K1 O101 2.99(4) 4
K1 O16 3.20(2) 6_556
K1 W4 3.662(8) 4_545
K1 W2 3.826(7) 6_556
K2 O102 2.77(3) .
K2 O103 2.79(3) .
K2 O19 2.81(2) 6
K2 O42 2.85(2) 7
K2 O13 2.86(2) 6
K2 O2 2.91(3) .
K2 O18 3.02(2) 6
K2 O10 3.09(2) .
K2 W1 3.587(8) 6
K2 W9 3.807(8) 7
K2 Na1 3.865(16) 6
K3 O22 2.66(2) 6
K3 O29 2.72(2) 1_545
K3 O1 2.77(2) .
K3 O3 2.80(2) .
K3 O120 2.81(6) 5
K3 O23 2.89(2) 6
K3 O110 2.95(4) .
K3 Na3 3.11(3) .
K3 W5 3.552(8) 6
K3 W10 3.948(8) 1_545
K3 Na2 4.11(5) 6
K4 O111 2.69(6) .
K4 O6 2.72(3) 5
K4 O22 2.76(2) .
K4 O2 2.79(3) 6_556
K4 O109 2.90(5) .
K4 O106 2.95(4) 6_556
K4 O6 3.03(3) .
K4 O12 3.09(2) .
K4 O114 3.10(12) .
K4 Na2 3.80(5) .
K5 O105 2.73(4) .
K5 O117 2.74(6) .
K5 O106 2.82(4) .
K5 O14 2.83(3) 2_554
K5 O103 2.84(3) .
K5 O14 2.99(3) .
K5 O11 3.03(2) .
K5 O2 3.22(3) .
K5 W11 4.040(12) 2_554
K5 K4 4.235(16) 6
Na1 O20 2.29(2) 4_545
Na1 O18 2.35(2) .
Na1 O40 2.38(3) 4_545
Na1 O100 2.38(3) .
Na1 O101 2.41(3) .
Na1 O42 2.45(2) 4_545
Na1 K2 3.865(16) 6_556
Na1 K1 3.868(13) 4_545
Na2 O118 2.45(6) .
Na2 O111 2.46(8) .
Na2 O109 2.50(6) .
Na2 O110 2.50(6) 6_556
Na2 K3 4.11(5) 6_556
Na3 O108 2.61(4) .
Na3 O9 2.83(3) .
Na3 K1 2.89(3) 6
O2 K4 2.79(3) 6
O4 O114 1.20(12) 5
O6 K4 2.72(3) 5
O10 W9 1.91(2) 7
O13 K2 2.86(2) 6_556
O14 K5 2.83(3) 2_554
O15 W9 1.92(2) 7
O15 K1 2.80(2) 6
O16 K1 3.20(2) 6
O18 K2 3.02(2) 6_556
O19 K2 2.81(2) 6_556
O20 Na1 2.29(2) 4
O22 K3 2.66(2) 6_556
O23 K3 2.89(2) 6_556
O25 W9 2.31(2) 7
O29 K3 2.72(2) 1_565
O33 K1 2.76(2) 4
O40 Na1 2.38(3) 4
O40 K1 2.88(3) 4
O42 Na1 2.45(2) 4
O42 K2 2.84(2) 7
O43 W10 2.00(2) 7
O101 K1 2.99(4) 4_545
O105 K5 2.73(4) 2_554
O106 K4 2.95(4) 6
O110 Na2 2.50(6) 6
O114 O4 1.20(12) 5
O114 W8 2.21(12) 5
O118 Na2 2.45(6) 2
O120 K3 2.81(6) 5
